data_2020786
loop_
_publ_author_name
'Freire, Eleonora'
'Echeverr\'ia, Gustavo A.'
'Baggio, Ricardo'

_publ_section_title
;
 Lamotriginium crotonate and lamotriginium salicylate ethanol monosolvate:
 the role of solvent molecules in the packing organization
;
_journal_issue 7
_journal_name_full 'Acta Crystallographica Section C'
_journal_page_first 563
_journal_page_last 568
_journal_paper_doi 10.1107/S2053229617009111
_journal_volume 73
_journal_year 2017
_chemical_formula_iupac 'C9 H8 Cl2 N5 +, C7 H5 O3 -, C2 H6 O'
_chemical_formula_moiety 'C9 H8 Cl2 N5 +, C7 H5 O3 -, C2 H6 O'
_chemical_formula_sum 'C18 H19 Cl2 N5 O4'
_chemical_formula_weight 440.28
_chemical_name_common
;
Lamotriginium salicylate
;
_chemical_name_systematic
;
3,5-Diamino-6-(2,3-dichlorophenyl)-1,2,4-triazin-2-ium 2-hydroxybenzoate
ethanol monosolvate
;
_space_group_crystal_system triclinic
_space_group_IT_number 2
_space_group_name_Hall '-P 1'
_space_group_name_H-M_alt 'P -1'
_symmetry_space_group_name_Hall '-P 1'
_symmetry_space_group_name_H-M 'P -1'
_atom_sites_solution_hydrogens mixed
_audit_creation_method SHELXL-2014/6
_cell_angle_alpha 61.781(7)
_cell_angle_beta 79.379(5)
_cell_angle_gamma 72.313(5)
_cell_formula_units_Z 2
_cell_length_a 7.9389(4)
_cell_length_b 12.2938(9)
_cell_length_c 12.3282(8)
_cell_measurement_reflns_used 1967
_cell_measurement_temperature 294(2)
_cell_measurement_theta_max 25.9000
_cell_measurement_theta_min 3.2420
_cell_volume 1008.91(13)
_computing_cell_refinement
;
CrysAlis PRO (Rigaku OD, 2015)
;
_computing_data_collection
;
CrysAlis PRO (Rigaku OD, 2015)
;
_computing_data_reduction
;
CrysAlis PRO (Rigaku OD, 2015)
;
_computing_molecular_graphics
;
XP in SHELXTL (Sheldrick, 2008)
;
_computing_publication_material
;
SHELXL2014 (Sheldrick, 2015) and PLATON (Spek, 2009)
;
_computing_structure_refinement
;
SHELXL2014 (Sheldrick, 2015)
;
_computing_structure_solution
;
SHELXS97 (Sheldrick, 2008)
;
_diffrn_ambient_temperature 294(2)
_diffrn_detector_area_resol_mean 16.0604
_diffrn_measured_fraction_theta_full 0.998
_diffrn_measured_fraction_theta_max 0.829
_diffrn_measurement_device 'four-circle diffractometer'
_diffrn_measurement_device_type 'Rigaku OD Xcalibur Eos Gemini'
_diffrn_measurement_method '\w scans'
_diffrn_radiation_monochromator graphite
_diffrn_radiation_type 'Mo K\a'
_diffrn_radiation_wavelength 0.71073
_diffrn_reflns_av_R_equivalents 0.0328
_diffrn_reflns_limit_h_max 9
_diffrn_reflns_limit_h_min -10
_diffrn_reflns_limit_k_max 15
_diffrn_reflns_limit_k_min -16
_diffrn_reflns_limit_l_max 16
_diffrn_reflns_limit_l_min -15
_diffrn_reflns_number 8324
_diffrn_reflns_theta_full 25.250
_diffrn_reflns_theta_max 28.788
_diffrn_reflns_theta_min 2.902
_exptl_absorpt_coefficient_mu 0.357
_exptl_absorpt_correction_T_max 0.96
_exptl_absorpt_correction_T_min 0.86
_exptl_absorpt_correction_type multi-scan
_exptl_absorpt_process_details
;
(CrysAlis PRO; Rigaku OD, 2015)
;
_exptl_crystal_colour pale_yellow
_exptl_crystal_density_diffrn 1.449
_exptl_crystal_description fragment
_exptl_crystal_F_000 456
_exptl_crystal_size_max 0.42
_exptl_crystal_size_mid 0.28
_exptl_crystal_size_min 0.18
_refine_diff_density_max 0.341
_refine_diff_density_min -0.368
_refine_ls_extinction_method none
_refine_ls_goodness_of_fit_ref 1.049
_refine_ls_hydrogen_treatment mixed
_refine_ls_matrix_type full
_refine_ls_number_parameters 284
_refine_ls_number_reflns 4360
_refine_ls_number_restraints 0
_refine_ls_restrained_S_all 1.049
_refine_ls_R_factor_all 0.0890
_refine_ls_R_factor_gt 0.0561
_refine_ls_shift/su_max 0.000
_refine_ls_shift/su_mean 0.000
_refine_ls_structure_factor_coef Fsqd
_refine_ls_weighting_details 'w=1/[\s^2^(Fo^2^)+(0.0776P)^2^+0.1003P] where P=(Fo^2^+2Fc^2^)/3'
_refine_ls_weighting_scheme calc
_refine_ls_wR_factor_gt 0.1363
_refine_ls_wR_factor_ref 0.1678
_reflns_number_gt 2863
_reflns_number_total 4360
_reflns_threshold_expression 'I > 2\s(I)'
_cod_data_source_file ky3120sup1.cif
_cod_data_source_block IV
_cod_original_cell_volume 1008.92(12)
_cod_database_code 2020786
_shelx_space_group_comment
;
The symmetry employed for this shelxl refinement is uniquely defined
by the following loop, which should always be used as a source of
symmetry information in preference to the above space-group names.
They are only intended as comments.
;
_shelxl_version_number 2014/6

loop_
_space_group_symop_operation_xyz
'x, y, z'
'-x, -y, -z'

loop_
_atom_site_type_symbol
_atom_site_label
_atom_site_fract_x
_atom_site_fract_y
_atom_site_fract_z
_atom_site_U_iso_or_equiv
_atom_site_adp_type
_atom_site_calc_flag
_atom_site_occupancy
Cl Cl1 0.55710(10) 0.81807(7) 0.59053(7) 0.0550(2) Uani d 1
Cl Cl2 0.53000(11) 0.96585(8) 0.74551(9) 0.0641(3) Uani d 1
N N1 0.5333(3) 0.4790(2) 0.7616(2) 0.0425(5) Uani d 1
N N2 0.5259(3) 0.4109(2) 0.7047(2) 0.0428(6) Uani d 1
H H2 0.442(4) 0.375(3) 0.727(3) 0.051 Uiso d 1
N N3 0.6164(3) 0.3362(2) 0.5606(2) 0.0433(6) Uani d 1
H H3A 0.528(4) 0.303(3) 0.584(3) 0.052 Uiso d 1
H H3B 0.694(4) 0.321(3) 0.510(3) 0.052 Uiso d 1
N N4 0.7847(3) 0.4482(2) 0.58172(19) 0.0368(5) Uani d 1
N N5 0.9385(3) 0.5594(3) 0.6148(3) 0.0481(6) Uani d 1
H H5A 1.012(4) 0.553(3) 0.561(3) 0.058 Uiso d 1
H H5B 0.941(4) 0.607(3) 0.644(3) 0.058 Uiso d 1
C C1 0.6440(3) 0.3985(2) 0.6155(2) 0.0358(6) Uani d 1
C C2 0.7992(3) 0.5132(3) 0.6391(2) 0.0372(6) Uani d 1
C C3 0.6650(3) 0.5315(3) 0.7307(2) 0.0375(6) Uani d 1
C C4 0.6723(3) 0.6047(3) 0.7962(2) 0.0391(6) Uani d 1
C C5 0.6182(3) 0.7363(3) 0.7423(2) 0.0383(6) Uani d 1
C C6 0.6126(3) 0.8027(3) 0.8083(3) 0.0444(7) Uani d 1
C C7 0.6668(4) 0.7374(3) 0.9282(3) 0.0513(7) Uani d 1
H H7 0.6637 0.7818 0.9724 0.062 Uiso calc 1
C C8 0.7248(4) 0.6073(4) 0.9816(3) 0.0573(8) Uani d 1
H H8 0.7635 0.5638 1.0615 0.069 Uiso calc 1
C C9 0.7267(4) 0.5395(3) 0.9176(3) 0.0497(7) Uani d 1
H H9 0.7640 0.4510 0.9552 0.060 Uiso calc 1
O O21 0.3024(2) 0.2441(2) 0.65319(18) 0.0503(5) Uani d 1
O O11 0.2676(3) 0.3002(2) 0.8044(2) 0.0639(6) Uani d 1
O O31 0.0951(3) 0.1304(2) 0.6420(2) 0.0583(6) Uani d 1
H H31A 0.177(5) 0.169(4) 0.629(4) 0.087 Uiso d 1
C C11 0.0087(4) 0.1393(3) 0.7446(3) 0.0430(6) Uani d 1
C C21 -0.1392(4) 0.0895(3) 0.7930(3) 0.0555(8) Uani d 1
H H21 -0.1753 0.0500 0.7562 0.067 Uiso calc 1
C C31 -0.2308(4) 0.0989(3) 0.8947(3) 0.0615(9) Uani d 1
H H31 -0.3299 0.0661 0.9262 0.074 Uiso calc 1
C C41 -0.1794(4) 0.1563(4) 0.9516(3) 0.0640(9) Uani d 1
H H41 -0.2430 0.1625 1.0206 0.077 Uiso calc 1
C C51 -0.0317(4) 0.2041(3) 0.9041(3) 0.0501(7) Uani d 1
H H51 0.0045 0.2422 0.9424 0.060 Uiso calc 1
C C61 0.0640(3) 0.1968(2) 0.8008(2) 0.0377(6) Uani d 1
C C71 0.2219(3) 0.2512(3) 0.7493(2) 0.0408(6) Uani d 1
O O12 0.9291(3) 0.2327(2) 0.4205(2) 0.0604(6) Uani d 1
H H12 0.980(5) 0.188(4) 0.490(4) 0.091 Uiso d 1
C C12 0.9330(4) 0.1557(3) 0.3627(3) 0.0583(8) Uani d 1
H H12A 0.8547 0.0997 0.4082 0.070 Uiso calc 1
H H12B 1.0520 0.1035 0.3613 0.070 Uiso calc 1
C C22 0.8745(5) 0.2409(4) 0.2342(3) 0.0775(11) Uani d 1
H H22A 0.9516 0.2968 0.1901 0.116 Uiso calc 1
H H22B 0.7555 0.2906 0.2364 0.116 Uiso calc 1
H H22C 0.8787 0.1901 0.1934 0.116 Uiso calc 1

loop_
_atom_site_aniso_label
_atom_site_aniso_U_11
_atom_site_aniso_U_22
_atom_site_aniso_U_33
_atom_site_aniso_U_12
_atom_site_aniso_U_13
_atom_site_aniso_U_23
Cl1 0.0618(5) 0.0581(5) 0.0480(5) -0.0133(4) -0.0083(3) -0.0249(4)
Cl2 0.0603(5) 0.0586(5) 0.0901(7) -0.0127(4) -0.0084(4) -0.0462(5)
N1 0.0420(13) 0.0527(14) 0.0425(13) -0.0199(11) 0.0068(10) -0.0271(11)
N2 0.0391(13) 0.0544(15) 0.0491(14) -0.0246(11) 0.0106(10) -0.0311(12)
N3 0.0384(13) 0.0546(15) 0.0509(15) -0.0192(11) 0.0063(10) -0.0331(13)
N4 0.0319(11) 0.0431(13) 0.0436(13) -0.0131(9) 0.0038(9) -0.0255(11)
N5 0.0393(13) 0.0700(18) 0.0581(17) -0.0273(12) 0.0139(11) -0.0445(15)
C1 0.0348(13) 0.0373(14) 0.0374(14) -0.0094(11) -0.0033(10) -0.0174(11)
C2 0.0346(13) 0.0409(15) 0.0412(15) -0.0125(11) 0.0024(11) -0.0221(12)
C3 0.0363(14) 0.0439(15) 0.0385(15) -0.0134(12) 0.0029(11) -0.0229(12)
C4 0.0353(13) 0.0508(17) 0.0406(15) -0.0178(12) 0.0088(11) -0.0274(13)
C5 0.0305(13) 0.0543(17) 0.0392(15) -0.0158(12) 0.0045(10) -0.0271(13)
C6 0.0331(14) 0.0574(18) 0.0586(18) -0.0161(12) 0.0044(12) -0.0380(15)
C7 0.0442(16) 0.074(2) 0.0556(19) -0.0199(15) 0.0052(13) -0.0444(17)
C8 0.0582(19) 0.081(2) 0.0447(18) -0.0200(17) 0.0010(14) -0.0370(17)
C9 0.0562(18) 0.0559(19) 0.0383(16) -0.0172(15) 0.0038(13) -0.0223(14)
O21 0.0509(12) 0.0732(14) 0.0454(12) -0.0327(10) 0.0094(9) -0.0350(11)
O11 0.0658(14) 0.1030(18) 0.0624(14) -0.0541(13) 0.0188(10) -0.0563(14)
O31 0.0568(13) 0.0817(16) 0.0625(14) -0.0342(12) 0.0009(10) -0.0442(13)
C11 0.0410(15) 0.0474(16) 0.0470(17) -0.0148(13) -0.0062(12) -0.0227(13)
C21 0.0468(17) 0.061(2) 0.070(2) -0.0233(15) -0.0104(15) -0.0294(17)
C31 0.0394(16) 0.071(2) 0.074(2) -0.0293(15) 0.0032(15) -0.0255(18)
C41 0.0451(17) 0.090(3) 0.062(2) -0.0265(17) 0.0131(14) -0.0377(19)
C51 0.0438(16) 0.066(2) 0.0485(18) -0.0190(14) -0.0002(13) -0.0293(16)
C61 0.0336(13) 0.0422(15) 0.0405(15) -0.0113(11) -0.0044(11) -0.0189(12)
C71 0.0427(15) 0.0464(16) 0.0401(16) -0.0177(12) -0.0044(11) -0.0201(13)
O12 0.0626(14) 0.0663(15) 0.0688(16) -0.0174(12) -0.0092(11) -0.0401(13)
C12 0.0554(19) 0.068(2) 0.068(2) -0.0180(16) -0.0043(15) -0.0407(18)
C22 0.072(2) 0.101(3) 0.066(2) -0.020(2) -0.0096(19) -0.042(2)

loop_
_atom_type_symbol
_atom_type_description
_atom_type_scat_dispersion_real
_atom_type_scat_dispersion_imag
_atom_type_scat_source
C C 0.0033 0.0016 'International Tables Vol C Tables 4.2.6.8 and 6.1.1.4'
H H 0.0000 0.0000 'International Tables Vol C Tables 4.2.6.8 and 6.1.1.4'
N N 0.0061 0.0033 'International Tables Vol C Tables 4.2.6.8 and 6.1.1.4'
O O 0.0106 0.0060 'International Tables Vol C Tables 4.2.6.8 and 6.1.1.4'
Cl Cl 0.1484 0.1585 'International Tables Vol C Tables 4.2.6.8 and 6.1.1.4'

loop_
_geom_angle_atom_site_label_1
_geom_angle_atom_site_label_2
_geom_angle_atom_site_label_3
_geom_angle
C3 N1 N2 117.6(2)
N1 N2 C1 123.1(2)
N1 N2 H2 117(2)
C1 N2 H2 120(2)
C1 N3 H3A 120(2)
C1 N3 H3B 119(2)
H3A N3 H3B 121(3)
C2 N4 C1 116.6(2)
C2 N5 H5A 120(2)
C2 N5 H5B 120(2)
H5A N5 H5B 119(3)
N3 C1 N4 120.5(2)
N3 C1 N2 117.7(2)
N4 C1 N2 121.8(2)
N5 C2 N4 119.8(2)
N5 C2 C3 119.3(2)
N4 C2 C3 120.9(2)
N1 C3 C2 119.9(2)
N1 C3 C4 116.7(2)
C2 C3 C4 123.4(2)
C5 C4 C9 118.8(2)
C5 C4 C3 121.4(2)
C9 C4 C3 119.6(2)
C4 C5 C6 120.7(2)
C4 C5 Cl1 119.16(19)
C6 C5 Cl1 120.1(2)
C7 C6 C5 120.0(3)
C7 C6 Cl2 119.0(2)
C5 C6 Cl2 120.9(2)
C8 C7 C6 119.9(3)
C8 C7 H7 120.1
C6 C7 H7 120.1
C7 C8 C9 120.7(3)
C7 C8 H8 119.7
C9 C8 H8 119.7
C8 C9 C4 119.9(3)
C8 C9 H9 120.1
C4 C9 H9 120.1
C11 O31 H31A 101(3)
O31 C11 C61 121.6(2)
O31 C11 C21 118.3(2)
C61 C11 C21 120.1(3)
C31 C21 C11 119.7(3)
C31 C21 H21 120.1
C11 C21 H21 120.1
C21 C31 C41 121.4(3)
C21 C31 H31 119.3
C41 C31 H31 119.3
C51 C41 C31 118.7(3)
C51 C41 H41 120.7
C31 C41 H41 120.7
C41 C51 C61 121.6(3)
C41 C51 H51 119.2
C61 C51 H51 119.2
C51 C61 C11 118.6(2)
C51 C61 C71 120.8(2)
C11 C61 C71 120.6(2)
O11 C71 O21 123.8(2)
O11 C71 C61 118.0(2)
O21 C71 C61 118.2(2)
C12 O12 H12 111(3)
O12 C12 C22 108.6(3)
O12 C12 H12A 110.0
C22 C12 H12A 110.0
O12 C12 H12B 110.0
C22 C12 H12B 110.0
H12A C12 H12B 108.4
C12 C22 H22A 109.5
C12 C22 H22B 109.5
H22A C22 H22B 109.5
C12 C22 H22C 109.5
H22A C22 H22C 109.5
H22B C22 H22C 109.5

loop_
_geom_bond_atom_site_label_1
_geom_bond_atom_site_label_2
_geom_bond_distance
Cl1 C5 1.734(3)
Cl2 C6 1.724(3)
N1 C3 1.298(3)
N1 N2 1.342(3)
N2 C1 1.343(3)
N2 H2 0.84(3)
N3 C1 1.319(3)
N3 H3A 0.85(3)
N3 H3B 0.84(3)
N4 C2 1.331(3)
N4 C1 1.341(3)
N5 C2 1.317(3)
N5 H5A 0.82(3)
N5 H5B 0.82(3)
C2 C3 1.453(3)
C3 C4 1.483(3)
C4 C5 1.382(4)
C4 C9 1.400(4)
C5 C6 1.386(3)
C6 C7 1.385(4)
C7 C8 1.368(5)
C7 H7 0.9300
C8 C9 1.388(4)
C8 H8 0.9300
C9 H9 0.9300
O21 C71 1.267(3)
O11 C71 1.251(3)
O31 C11 1.360(3)
O31 H31A 0.87(4)
C11 C61 1.391(3)
C11 C21 1.394(4)
C21 C31 1.365(5)
C21 H21 0.9300
C31 C41 1.380(4)
C31 H31 0.9300
C41 C51 1.380(4)
C41 H41 0.9300
C51 C61 1.385(4)
C51 H51 0.9300
C61 C71 1.495(4)
O12 C12 1.420(3)
O12 H12 0.86(4)
C12 C22 1.492(5)
C12 H12A 0.9700
C12 H12B 0.9700
C22 H22A 0.9600
C22 H22B 0.9600
C22 H22C 0.9600

loop_
_geom_hbond_atom_site_label_D
_geom_hbond_atom_site_label_H
_geom_hbond_atom_site_label_A
_geom_hbond_site_symmetry_A
_geom_hbond_distance_DH
_geom_hbond_distance_HA
_geom_hbond_distance_DA
_geom_hbond_angle_DHA
_geom_hbond_publ_flag
N5 H5A N4 2_766 0.82(3) 2.16(3) 2.972(3) 174(3) n
N2 H2 O11 . 0.84(3) 1.77(3) 2.599(3) 168(3) n
N3 H3A O21 . 0.85(3) 2.03(3) 2.872(3) 171(3) n
N3 H3B O12 . 0.84(3) 2.24(3) 3.057(3) 164(3) n
N5 H5B O12 2_766 0.82(3) 2.24(3) 2.870(3) 134(3) n
O12 H12 O31 1_655 0.86(4) 1.96(4) 2.801(3) 165(4) n
O31 H31A O21 . 0.87(4) 1.69(4) 2.518(3) 159(4) n

_cod_database_fobs_code 2020786
